data_7131811
loop_
_publ_author_name
'Sharma, Ruchi'
'Jain, Swati'
'Sihag, Naveen'
'Yadav, M. Ramu'

_publ_section_title
;
 Ligand-free Pd-catalyzed double Heck reaction of
 <i>N</i>-(<i>o</i>-bromoaryl)acrylamides with
 &#x3b1;-F/CF<sub>3</sub>-acrylates.
;
_journal_name_full 'Chemical communications (Cambridge, England)'
_journal_paper_doi 10.1039/d3cc01740k
_journal_year 2023
_chemical_formula_moiety 'C18 H18 F3 N O5'
_chemical_formula_sum 'C18 H18 F3 N O5'
_chemical_formula_weight 385.342
_space_group_crystal_system triclinic
_space_group_IT_number 2
_space_group_name_Hall '-P 1'
_space_group_name_H-M_alt 'P -1'
_symmetry_Int_Tables_number 2
_audit_creation_date 2023-02-21
_audit_creation_method
;
Olex2 1.5
(compiled 2022.04.07 svn.rca3783a0 for OlexSys, GUI svn.r6498)
;
_audit_update_record
;
2023-02-21 deposited with the CCDC.	2023-06-13 downloaded from the CCDC.
;
_cell_angle_alpha 72.122(4)
_cell_angle_beta 71.882(4)
_cell_angle_gamma 89.575(4)
_cell_formula_units_Z 2
_cell_length_a 8.6797(10)
_cell_length_b 9.5445(13)
_cell_length_c 12.4267(16)
_cell_measurement_reflns_used 5883
_cell_measurement_temperature 299(2)
_cell_measurement_theta_max 23.838
_cell_measurement_theta_min 2.253
_cell_volume 926.8(2)
_computing_cell_refinement 'SAINT V8.40B (?, 2016)'
_computing_data_reduction 'SAINT V8.40B (?, 2016)'
_computing_molecular_graphics 'Olex2 1.5 (Dolomanov et al., 2009)'
_computing_publication_material 'Olex2 1.5 (Dolomanov et al., 2009)'
_computing_structure_refinement 'olex2.refine 1.5 (Bourhis et al., 2015)'
_diffrn_ambient_temperature 299.00
_diffrn_measured_fraction_theta_full 0.9961
_diffrn_measured_fraction_theta_max 0.9890
_diffrn_measurement_device_type 'Bruker APEX-II CCD'
_diffrn_measurement_method '\f and \w scans'
_diffrn_radiation_type 'Mo K\a'
_diffrn_radiation_wavelength 0.71073
_diffrn_reflns_av_R_equivalents 0.0000
_diffrn_reflns_av_unetI/netI 0.0356
_diffrn_reflns_Laue_measured_fraction_full 0.9961
_diffrn_reflns_Laue_measured_fraction_max 0.9890
_diffrn_reflns_limit_h_max 10
_diffrn_reflns_limit_h_min -10
_diffrn_reflns_limit_k_max 11
_diffrn_reflns_limit_k_min -10
_diffrn_reflns_limit_l_max 15
_diffrn_reflns_limit_l_min 0
_diffrn_reflns_number 3501
_diffrn_reflns_point_group_measured_fraction_full 0.9961
_diffrn_reflns_point_group_measured_fraction_max 0.9890
_diffrn_reflns_theta_full 25.2417
_diffrn_reflns_theta_max 25.69
_diffrn_reflns_theta_min 2.25
_diffrn_source_current 1.4
_diffrn_source_power 0.07
_diffrn_source_voltage 50.0
_exptl_absorpt_coefficient_mu 0.120
_exptl_absorpt_correction_T_max 0.986
_exptl_absorpt_correction_T_min 0.967
_exptl_absorpt_correction_type multi-scan
_exptl_absorpt_process_details
;
 TWINABS-2012/1 (Bruker,2012) was used for absorption correction.
 
For component 1:
 wR2(int) was 0.1166 before and 0.0800 after correction.
 
For component 2:
 wR2(int) was 0.1247 before and 0.0763 after correction.
 The Ratio of minimum to maximum transmission is 0.87.

Final HKLF 4 output contains 68850 reflections, Rint = 0.1098
 (24854 with I > 3sig(I), Rint = 0.0792)
;
_exptl_crystal_colour colorless
_exptl_crystal_colour_primary colorless
_exptl_crystal_density_diffrn 1.381
_exptl_crystal_description block
_exptl_crystal_F_000 400.360
_exptl_crystal_size_max 0.41
_exptl_crystal_size_mid 0.23
_exptl_crystal_size_min 0.12
_refine_diff_density_max 0.5221
_refine_diff_density_min -0.3488
_refine_diff_density_rms 0.1053
_refine_ls_d_res_high 0.8197
_refine_ls_d_res_low 9.0405
_refine_ls_goodness_of_fit_ref 1.0453
_refine_ls_hydrogen_treatment constr
_refine_ls_matrix_type full
_refine_ls_number_constraints 27
_refine_ls_number_parameters 248
_refine_ls_number_reflns 3497
_refine_ls_number_restraints 0
_refine_ls_restrained_S_all 1.0453
_refine_ls_R_factor_all 0.1212
_refine_ls_R_factor_gt 0.1037
_refine_ls_shift/su_max -0.0007
_refine_ls_shift/su_mean 0.0001
_refine_ls_structure_factor_coef Fsqd
_refine_ls_weighting_details 'w=1/[\s^2^(Fo^2^)+(0.1727P)^2^+1.0319P] where P=(Fo^2^+2Fc^2^)/3'
_refine_ls_weighting_scheme calc
_refine_ls_wR_factor_gt 0.2923
_refine_ls_wR_factor_ref 0.3057
_reflns_Friedel_coverage 0.0
_reflns_limit_h_max 10
_reflns_limit_h_min -9
_reflns_limit_k_max 11
_reflns_limit_k_min -11
_reflns_limit_l_max 15
_reflns_limit_l_min 0
_reflns_number_gt 2755
_reflns_number_total 3497
_reflns_threshold_expression I>=2u(I)
_cod_data_source_file d3cc01740k2.cif
_cod_data_source_block MRY_RS_4esterCF3_0m_4_a
_cod_database_code 7131811
_olex2_refinement_description
;
1. Fixed Uiso
 At 1.2 times of:
  All C(H) groups, All C(H,H) groups
 At 1.5 times of:
  All C(H,H,H) groups
2.a Secondary CH2 refined with riding coordinates:
 C13(H13a,H13b)
2.b Aromatic/amide H refined with riding coordinates:
 C2(H2), C4(H4), C5(H5), C14(H14)
2.c Idealised Me refined as rotating group:
 C10(H10a,H10b,H10c), C11(H11a,H11b,H11c), C12(H12a,H12b,H12c), C18(H18a,H18b,
 H18c)
;
_olex2_submission_special_instructions 'No special instructions were received'

loop_
_space_group_symop_id
_space_group_symop_operation_xyz
1 x,y,z
2 -x,-y,-z

loop_
_atom_site_label
_atom_site_type_symbol
_atom_site_fract_x
_atom_site_fract_y
_atom_site_fract_z
_atom_site_U_iso_or_equiv
_atom_site_adp_type
_atom_site_occupancy
_atom_site_refinement_flags_posn
F1 F 0.4046(5) 0.3325(4) 0.3063(4) 0.1179(14) Uani 1.000000 .
F2 F 0.4248(5) 0.4004(4) 0.4466(3) 0.1002(11) Uani 1.000000 .
F3 F 0.6340(6) 0.3420(5) 0.3297(5) 0.159(2) Uani 1.000000 .
O1 O 0.2572(4) 0.8252(4) 0.0939(3) 0.0775(10) Uani 1.000000 .
O2 O 0.7594(4) 0.6957(5) 0.0767(3) 0.0896(11) Uani 1.000000 .
O3 O 0.0711(4) 0.8691(4) 0.7710(3) 0.0740(10) Uani 1.000000 .
O4 O 0.2958(4) 1.0112(4) 0.6462(3) 0.0792(10) Uani 1.000000 .
O5 O 0.6385(5) 0.4870(5) 0.0863(4) 0.1030(14) Uani 1.000000 .
N1 N 0.0919(4) 0.7642(4) 0.2893(3) 0.0606(9) Uani 1.000000 .
C1 C 0.2371(4) 0.8807(4) 0.3672(3) 0.0476(8) Uani 1.000000 .
C2 C 0.2658(4) 0.9253(4) 0.4553(3) 0.0467(8) Uani 1.000000 .
H2 H 0.3604(4) 0.9840(4) 0.4393(3) 0.0561(10) Uiso 1.000000 R
C3 C 0.1492(4) 0.8802(4) 0.5698(3) 0.0475(8) Uani 1.000000 .
C4 C 0.0092(5) 0.7933(5) 0.5925(4) 0.0580(10) Uani 1.000000 .
H4 H -0.0668(5) 0.7642(5) 0.6689(4) 0.0696(12) Uiso 1.000000 R
C5 C -0.0212(5) 0.7481(5) 0.5044(4) 0.0619(11) Uani 1.000000 .
H5 H -0.1156(5) 0.6893(5) 0.5201(4) 0.0743(13) Uiso 1.000000 R
C6 C 0.0948(5) 0.7943(4) 0.3926(3) 0.0522(9) Uani 1.000000 .
C7 C 0.2286(5) 0.8308(5) 0.1948(4) 0.0583(10) Uani 1.000000 .
C8 C 0.3382(5) 0.9101(4) 0.2375(3) 0.0519(9) Uani 1.000000 .
C9 C 0.1824(5) 0.9300(5) 0.6631(3) 0.0527(9) Uani 1.000000 .
C10 C 0.0971(7) 0.9055(7) 0.8682(4) 0.0869(17) Uani 1.000000 .
H10a H 0.012(3) 0.855(4) 0.9410(7) 0.130(3) Uiso 1.000000 GR
H10b H 0.200(3) 0.875(4) 0.876(3) 0.130(3) Uiso 1.000000 GR
H10c H 0.097(5) 1.0104(9) 0.8530(19) 0.130(3) Uiso 1.000000 GR
C11 C -0.0387(7) 0.6778(7) 0.2830(5) 0.0852(16) Uani 1.000000 .
H11a H -0.016(3) 0.676(4) 0.2027(10) 0.128(2) Uiso 1.000000 GR
H11b H -0.048(4) 0.5785(15) 0.336(3) 0.128(2) Uiso 1.000000 GR
H11c H -0.1389(12) 0.721(3) 0.306(4) 0.128(2) Uiso 1.000000 GR
C12 C 0.3724(6) 1.0742(5) 0.1649(4) 0.0671(12) Uani 1.000000 .
H12a H 0.437(4) 1.0857(5) 0.0839(8) 0.1007(17) Uiso 1.000000 GR
H12b H 0.2713(6) 1.1162(10) 0.166(3) 0.1007(17) Uiso 1.000000 GR
H12c H 0.431(4) 1.1239(8) 0.1990(18) 0.1007(17) Uiso 1.000000 GR
C13 C 0.4998(5) 0.8385(5) 0.2225(4) 0.0546(9) Uani 1.000000 .
H13a H 0.5537(5) 0.8528(5) 0.1383(4) 0.0656(11) Uiso 1.000000 R
H13b H 0.5702(5) 0.8884(5) 0.2494(4) 0.0656(11) Uiso 1.000000 R
C14 C 0.4784(5) 0.6773(5) 0.2900(3) 0.0530(9) Uani 1.000000 .
H14 H 0.4106(5) 0.6497(5) 0.3691(3) 0.0636(11) Uiso 1.000000 R
C15 C 0.5436(5) 0.5682(5) 0.2520(4) 0.0537(9) Uani 1.000000 .
C16 C 0.5030(7) 0.4114(6) 0.3330(5) 0.0760(13) Uani 1.000000 .
C17 C 0.6593(5) 0.5925(5) 0.1297(4) 0.0637(11) Uani 1.000000 .
C18 C 0.7486(11) 0.5016(9) -0.0332(6) 0.135(3) Uani 1.000000 .
H18a H 0.734(6) 0.414(3) -0.052(3) 0.202(5) Uiso 1.000000 GR
H18b H 0.725(6) 0.585(5) -0.0904(10) 0.202(5) Uiso 1.000000 GR
H18c H 0.8592(12) 0.516(8) -0.0355(18) 0.202(5) Uiso 1.000000 GR

loop_
_atom_site_aniso_label
_atom_site_aniso_U_11
_atom_site_aniso_U_22
_atom_site_aniso_U_33
_atom_site_aniso_U_12
_atom_site_aniso_U_13
_atom_site_aniso_U_23
F1 0.160(3) 0.081(2) 0.099(3) -0.032(2) -0.016(2) -0.0342(19)
F2 0.140(3) 0.078(2) 0.067(2) -0.0045(18) -0.0303(18) -0.0045(15)
F3 0.133(3) 0.104(3) 0.174(5) 0.059(3) -0.023(3) 0.017(3)
O1 0.096(2) 0.101(3) 0.0489(17) 0.0041(18) -0.0264(16) -0.0391(17)
O2 0.076(2) 0.101(3) 0.081(2) -0.010(2) 0.0022(18) -0.042(2)
O3 0.0650(18) 0.115(3) 0.0399(15) -0.0126(16) -0.0094(13) -0.0284(16)
O4 0.080(2) 0.109(3) 0.0502(17) -0.0255(19) -0.0109(15) -0.0371(17)
O5 0.128(3) 0.094(3) 0.086(3) -0.002(2) -0.003(2) -0.058(2)
N1 0.061(2) 0.078(2) 0.055(2) 0.0014(16) -0.0236(16) -0.0334(18)
C1 0.0482(19) 0.059(2) 0.0408(19) 0.0095(15) -0.0158(15) -0.0226(16)
C2 0.0471(19) 0.054(2) 0.0422(19) 0.0032(15) -0.0146(15) -0.0190(15)
C3 0.0446(18) 0.059(2) 0.0422(19) 0.0086(15) -0.0149(14) -0.0200(16)
C4 0.051(2) 0.078(3) 0.046(2) 0.0049(18) -0.0115(16) -0.0252(19)
C5 0.053(2) 0.078(3) 0.055(2) -0.0068(19) -0.0128(18) -0.027(2)
C6 0.053(2) 0.064(2) 0.051(2) 0.0070(17) -0.0220(17) -0.0282(18)
C7 0.068(2) 0.064(2) 0.054(2) 0.0124(19) -0.0271(19) -0.0278(19)
C8 0.060(2) 0.061(2) 0.0378(19) 0.0031(17) -0.0154(16) -0.0205(16)
C9 0.051(2) 0.069(2) 0.0377(19) 0.0035(18) -0.0116(15) -0.0205(17)
C10 0.088(3) 0.131(5) 0.043(2) -0.015(3) -0.017(2) -0.034(3)
C11 0.084(3) 0.106(4) 0.084(4) -0.011(3) -0.037(3) -0.046(3)
C12 0.090(3) 0.062(3) 0.047(2) 0.007(2) -0.018(2) -0.0181(19)
C13 0.057(2) 0.065(2) 0.046(2) 0.0035(17) -0.0130(16) -0.0272(18)
C14 0.052(2) 0.066(2) 0.043(2) 0.0031(17) -0.0161(16) -0.0202(17)
C15 0.050(2) 0.059(2) 0.058(2) 0.0072(16) -0.0225(17) -0.0223(18)
C16 0.083(3) 0.068(3) 0.069(3) 0.011(2) -0.019(2) -0.016(2)
C17 0.057(2) 0.070(3) 0.072(3) 0.014(2) -0.019(2) -0.036(2)
C18 0.192(8) 0.116(6) 0.086(5) 0.023(5) 0.002(5) -0.063(4)

loop_
_atom_type_symbol
_atom_type_scat_dispersion_real
_atom_type_scat_dispersion_imag
_atom_type_scat_Cromer_Mann_a1
_atom_type_scat_Cromer_Mann_a2
_atom_type_scat_Cromer_Mann_a3
_atom_type_scat_Cromer_Mann_a4
_atom_type_scat_Cromer_Mann_b1
_atom_type_scat_Cromer_Mann_b2
_atom_type_scat_Cromer_Mann_b3
_atom_type_scat_Cromer_Mann_b4
_atom_type_scat_Cromer_Mann_c
_atom_type_scat_source
_atom_type_scat_dispersion_source
C 0.00347 0.00161 2.31000 1.02000 1.58860 0.86500 20.84390 10.20750 0.56870 51.65120 0.21560 'International Tables Volume C Table 6.1.1.4 (pp. 500-502)' 'Henke, Gullikson and Davis, At. Data and Nucl. Data Tables, 1993, 54, 2'
F 0.01794 0.01033 3.53920 2.64120 1.51700 1.02430 10.28250 4.29440 0.26150 26.14760 0.27760 'International Tables Volume C Table 6.1.1.4 (pp. 500-502)' 'Henke, Gullikson and Davis, At. Data and Nucl. Data Tables, 1993, 54, 2'
H 0.00000 0.00000 0.49300 0.32291 0.14019 0.04081 10.51090 26.12570 3.14236 57.79970 0.00304 'International Tables Volume C Table 6.1.1.4 (pp. 500-502)' 'Henke, Gullikson and Davis, At. Data and Nucl. Data Tables, 1993, 54, 2'
N 0.00653 0.00323 12.21260 3.13220 2.01250 1.16630 0.00570 9.89330 28.99750 0.58260 -11.52900 'International Tables Volume C Table 6.1.1.4 (pp. 500-502)' 'Henke, Gullikson and Davis, At. Data and Nucl. Data Tables, 1993, 54, 2'
O 0.01158 0.00611 3.04850 2.28680 1.54630 0.86700 13.27710 5.70110 0.32390 32.90890 0.25080 'International Tables Volume C Table 6.1.1.4 (pp. 500-502)' 'Henke, Gullikson and Davis, At. Data and Nucl. Data Tables, 1993, 54, 2'

loop_
_geom_angle_atom_site_label_1
_geom_angle_atom_site_label_2
_geom_angle_atom_site_label_3
_geom_angle
_geom_angle_site_symmetry_1
_geom_angle_site_symmetry_3
_geom_angle_publ_flag
C10 O3 C9 116.4(3) . . ?
C18 O5 C17 115.9(5) . . ?
C7 N1 C6 110.7(3) . . ?
C11 N1 C6 124.6(4) . . ?
C11 N1 C7 124.7(4) . . ?
C6 C1 C2 119.9(3) . . ?
C8 C1 C2 130.9(3) . . ?
C8 C1 C6 109.2(3) . . ?
H2 C2 C1 120.7(2) . . ?
C3 C2 C1 118.6(3) . . ?
C3 C2 H2 120.7(2) . . ?
C4 C3 C2 120.2(3) . . ?
C9 C3 C2 117.6(3) . . ?
C9 C3 C4 122.2(3) . . ?
H4 C4 C3 119.1(2) . . ?
C5 C4 C3 121.7(4) . . ?
C5 C4 H4 119.1(2) . . ?
H5 C5 C4 121.5(2) . . ?
C6 C5 C4 117.0(4) . . ?
C6 C5 H5 121.5(2) . . ?
C1 C6 N1 109.6(3) . . ?
C5 C6 N1 127.8(4) . . ?
C5 C6 C1 122.6(3) . . ?
N1 C7 O1 124.9(4) . . ?
C8 C7 O1 126.2(4) . . ?
C8 C7 N1 108.9(3) . . ?
C7 C8 C1 101.5(3) . . ?
C12 C8 C1 113.4(3) . . ?
C12 C8 C7 110.9(3) . . ?
C13 C8 C1 112.8(3) . . ?
C13 C8 C7 108.4(3) . . ?
C13 C8 C12 109.5(3) . . ?
O4 C9 O3 123.0(3) . . ?
C3 C9 O3 112.4(3) . . ?
C3 C9 O4 124.6(3) . . ?
H10a C10 O3 109.5 . . ?
H10b C10 O3 109.5 . . ?
H10b C10 H10a 109.5 . . ?
H10c C10 O3 109.5 . . ?
H10c C10 H10a 109.5 . . ?
H10c C10 H10b 109.5 . . ?
H11a C11 N1 109.5 . . ?
H11b C11 N1 109.5 . . ?
H11b C11 H11a 109.5 . . ?
H11c C11 N1 109.5 . . ?
H11c C11 H11a 109.5 . . ?
H11c C11 H11b 109.5 . . ?
H12a C12 C8 109.5 . . ?
H12b C12 C8 109.5 . . ?
H12b C12 H12a 109.5 . . ?
H12c C12 C8 109.5 . . ?
H12c C12 H12a 109.5 . . ?
H12c C12 H12b 109.5 . . ?
H13a C13 C8 108.91(19) . . ?
H13b C13 C8 108.9(2) . . ?
H13b C13 H13a 107.7 . . ?
C14 C13 C8 113.3(3) . . ?
C14 C13 H13a 108.9(2) . . ?
C14 C13 H13b 108.9(2) . . ?
H14 C14 C13 115.8(2) . . ?
C15 C14 C13 128.4(4) . . ?
C15 C14 H14 115.8(3) . . ?
C16 C15 C14 120.4(4) . . ?
C17 C15 C14 123.1(4) . . ?
C17 C15 C16 116.5(4) . . ?
F2 C16 F1 104.0(4) . . ?
F3 C16 F1 106.5(5) . . ?
F3 C16 F2 107.9(5) . . ?
C15 C16 F1 113.6(4) . . ?
C15 C16 F2 112.9(4) . . ?
C15 C16 F3 111.4(4) . . ?
O5 C17 O2 123.7(5) . . ?
C15 C17 O2 124.0(4) . . ?
C15 C17 O5 112.4(4) . . ?
H18a C18 O5 109.5 . . ?
H18b C18 O5 109.5 . . ?
H18b C18 H18a 109.5 . . ?
H18c C18 O5 109.5 . . ?
H18c C18 H18a 109.5 . . ?
H18c C18 H18b 109.5 . . ?

loop_
_geom_bond_atom_site_label_1
_geom_bond_atom_site_label_2
_geom_bond_distance
_geom_bond_site_symmetry_2
_geom_bond_publ_flag
F1 C16 1.322(6) . ?
F2 C16 1.333(6) . ?
F3 C16 1.308(6) . ?
O1 C7 1.218(5) . ?
O2 C17 1.190(6) . ?
O3 C9 1.339(5) . ?
O3 C10 1.436(5) . ?
O4 C9 1.182(5) . ?
O5 C17 1.317(5) . ?
O5 C18 1.460(7) . ?
N1 C6 1.406(5) . ?
N1 C7 1.370(6) . ?
N1 C11 1.441(6) . ?
C1 C2 1.378(5) . ?
C1 C6 1.385(5) . ?
C1 C8 1.515(5) . ?
C2 H2 0.9300 . ?
C2 C3 1.402(5) . ?
C3 C4 1.379(5) . ?
C3 C9 1.484(5) . ?
C4 H4 0.9300 . ?
C4 C5 1.388(6) . ?
C5 H5 0.9300 . ?
C5 C6 1.378(6) . ?
C7 C8 1.526(5) . ?
C8 C12 1.525(6) . ?
C8 C13 1.540(5) . ?
C10 H10a 0.9600 . ?
C10 H10b 0.9600 . ?
C10 H10c 0.9600 . ?
C11 H11a 0.9600 . ?
C11 H11b 0.9600 . ?
C11 H11c 0.9600 . ?
C12 H12a 0.9600 . ?
C12 H12b 0.9600 . ?
C12 H12c 0.9600 . ?
C13 H13a 0.9700 . ?
C13 H13b 0.9700 . ?
C13 C14 1.490(6) . ?
C14 H14 0.9300 . ?
C14 C15 1.324(6) . ?
C15 C16 1.497(7) . ?
C15 C17 1.486(6) . ?
C18 H18a 0.9600 . ?
C18 H18b 0.9600 . ?
C18 H18c 0.9600 . ?

loop_
_geom_torsion_atom_site_label_1
_geom_torsion_atom_site_label_2
_geom_torsion_atom_site_label_3
_geom_torsion_atom_site_label_4
_geom_torsion
_geom_torsion_site_symmetry_1
_geom_torsion_site_symmetry_2
_geom_torsion_site_symmetry_3
_geom_torsion_site_symmetry_4
_geom_torsion_publ_flag
F1 C16 C15 C14 106.3(5) . . . . ?
F1 C16 C15 C17 -74.0(5) . . . . ?
F2 C16 C15 C14 -11.8(5) . . . . ?
F2 C16 C15 C17 167.9(4) . . . . ?
F3 C16 C15 C14 -133.4(5) . . . . ?
F3 C16 C15 C17 46.3(6) . . . . ?
O1 C7 N1 C6 -178.9(5) . . . . ?
O1 C7 N1 C11 -0.1(6) . . . . ?
O1 C7 C8 C1 178.8(5) . . . . ?
O1 C7 C8 C12 58.0(5) . . . . ?
O1 C7 C8 C13 -62.2(5) . . . . ?
O2 C17 O5 C18 0.7(7) . . . . ?
O2 C17 C15 C14 36.4(6) . . . . ?
O2 C17 C15 C16 -143.3(5) . . . . ?
O3 C9 C3 C2 -174.0(3) . . . . ?
O3 C9 C3 C4 6.3(4) . . . . ?
O4 C9 C3 C2 4.2(5) . . . . ?
O4 C9 C3 C4 -175.5(5) . . . . ?
O5 C17 C15 C14 -143.5(4) . . . . ?
O5 C17 C15 C16 36.8(5) . . . . ?
N1 C6 C1 C2 179.4(3) . . . . ?
N1 C6 C1 C8 -0.4(4) . . . . ?
N1 C6 C5 C4 -179.7(5) . . . . ?
N1 C7 C8 C1 -2.0(4) . . . . ?
N1 C7 C8 C12 -122.7(4) . . . . ?
N1 C7 C8 C13 117.1(3) . . . . ?
C1 C2 C3 C4 -0.1(4) . . . . ?
C1 C2 C3 C9 -179.8(3) . . . . ?
C1 C6 C5 C4 0.7(5) . . . . ?
C1 C8 C13 C14 53.0(3) . . . . ?
C2 C3 C4 C5 -0.1(4) . . . . ?
C3 C4 C5 C6 -0.2(5) . . . . ?
C7 C8 C13 C14 -58.6(3) . . . . ?
C8 C13 C14 C15 132.8(3) . . . . ?
C13 C14 C15 C16 -178.2(4) . . . . ?
C13 C14 C15 C17 2.2(5) . . . . ?
